data_7243493
loop_
_publ_author_name
'Li, Wei'
'Zhao, Lin'
'Sun, Li-Tong'
'Xie, Ze-Ping'
'Zhang, Shu-Min'
'Yue, Xi-Dian'
'Dai, Sheng-Jun'

_publ_section_title
;
 Trinorlabdane diterpenoid alkaloids featuring an unprecedented skeleton
 with anti-inflammatory and anti-viral activities from Forsythia suspensa
;
_journal_issue 47
_journal_name_full 'RSC Advances'
_journal_page_first 29684
_journal_page_last 29689
_journal_paper_doi 10.1039/D1RA05760J
_journal_volume 11
_journal_year 2021
_chemical_absolute_configuration ad
_chemical_formula_moiety 'C17 H25 N O, 2(H2 O)'
_chemical_formula_sum 'C17 H29 N O3'
_chemical_formula_weight 295.41
_chemical_name_common yt_dsj2
_space_group_crystal_system monoclinic
_space_group_IT_number 4
_space_group_name_Hall 'P 2yb'
_space_group_name_H-M_alt 'P 1 21 1'
_atom_sites_solution_hydrogens geom
_audit_update_record
;
2021-07-10 deposited with the CCDC.	2021-08-26 downloaded from the CCDC.
;
_cell_angle_alpha 90
_cell_angle_beta 109.129(4)
_cell_angle_gamma 90
_cell_formula_units_Z 8
_cell_length_a 9.7060(9)
_cell_length_b 24.576(2)
_cell_length_c 14.6471(17)
_cell_measurement_reflns_used 9661
_cell_measurement_temperature 100.(2)
_cell_measurement_theta_max 72.8416
_cell_measurement_theta_min 3.6656
_cell_volume 3300.9(6)
_computing_cell_refinement 'SAINT V8.38A (Bruker AXS Inc., 2017)'
_computing_data_collection 'Bruker Instrument Service vV6.2.9'
_computing_data_reduction 'SAINT V8.38A (Bruker AXS Inc., 2017)'
_computing_molecular_graphics 'shelXle (C.B. Huebschle, rev 882)'
_computing_structure_refinement 'SHELXL-2017/1 (Sheldrick, 2017)'
_computing_structure_solution 'SHELXT 2014/5 (Sheldrick, 2014)'
_diffrn_ambient_temperature 100.(2)
_diffrn_detector_area_resol_mean 7.3910
_diffrn_measured_fraction_theta_full 0.982
_diffrn_measured_fraction_theta_max 0.982
_diffrn_measurement_device_type 'Bruker D8 QUEST PHOTON II'
_diffrn_radiation_monochromator 'Helixos MX multilayer Optic'
_diffrn_radiation_type 'Cu K\a'
_diffrn_radiation_wavelength 1.54178
_diffrn_reflns_av_R_equivalents 0.1023
_diffrn_reflns_av_unetI/netI 0.0840
_diffrn_reflns_limit_h_max 10
_diffrn_reflns_limit_h_min -11
_diffrn_reflns_limit_k_max 30
_diffrn_reflns_limit_k_min -30
_diffrn_reflns_limit_l_max 18
_diffrn_reflns_limit_l_min -18
_diffrn_reflns_number 47471
_diffrn_reflns_theta_full 73.50
_diffrn_reflns_theta_max 73.50
_diffrn_reflns_theta_min 3.19
_diffrn_source 'Ius Diamond'
_diffrn_source_type Microfocus
_exptl_absorpt_coefficient_mu 0.638
_exptl_absorpt_correction_T_max 0.95
_exptl_absorpt_correction_T_min 0.33
_exptl_absorpt_correction_type multi-scan
_exptl_absorpt_process_details
;
SADABS-2016/2 - Bruker AXS area detector scaling and absorption correction
;
_exptl_crystal_colour 'clear light colourless'
_exptl_crystal_density_diffrn 1.189
_exptl_crystal_density_method 'not measured'
_exptl_crystal_description prism
_exptl_crystal_F_000 1296
_exptl_crystal_size_max 0.650
_exptl_crystal_size_mid 0.110
_exptl_crystal_size_min 0.080
_refine_diff_density_max 0.633
_refine_diff_density_min -0.470
_refine_ls_abs_structure_details
;

Flack x determined using 4102 quotients [(I+)-(I-)]/[(I+)+(I-)]
(Parsons, Flack and Wagner, Acta Cryst. B69 (2013) 249-259).
;
_refine_ls_abs_structure_Flack -0.24(14)
_refine_ls_extinction_method none
_refine_ls_goodness_of_fit_ref 1.371
_refine_ls_hydrogen_treatment constr
_refine_ls_matrix_type full
_refine_ls_number_parameters 776
_refine_ls_number_reflns 12142
_refine_ls_number_restraints 1
_refine_ls_restrained_S_all 1.371
_refine_ls_R_factor_all 0.1218
_refine_ls_R_factor_gt 0.1145
_refine_ls_shift/su_max 0.000
_refine_ls_shift/su_mean 0.000
_refine_ls_structure_factor_coef Fsqd
_refine_ls_weighting_details 'w=1/[\s^2^(Fo^2^)+(0.2000P)^2^] where P=(Fo^2^+2Fc^2^)/3'
_refine_ls_weighting_scheme calc
_refine_ls_wR_factor_gt 0.3024
_refine_ls_wR_factor_ref 0.3132
_reflns_number_gt 11125
_reflns_number_total 12142
_reflns_threshold_expression 'I > 2\s(I)'
_cod_data_source_file d1ra05760j2.cif
_cod_data_source_block yt_dsj2
_cod_depositor_comments
;
The following automatic conversions were performed:

data item '_exptl_absorpt_correction_type' value 'Multi-Scan' was
changed to 'multi-scan' in accordance with the
/home/data/users/saulius/crontab/automatic-downloads/rss-feeds/RSC/lib/dictionaries/cif_core.dic
dictionary named 'cif_core.dic' version 2.4.2 last updated on
2011-04-26.

Automatic conversion script
Id: cif_fix_values 7556 2019-12-06 15:28:31Z antanas 
;
_cod_database_code 7243493

loop_
_space_group_symop_operation_xyz
'x, y, z'
'-x, y+1/2, -z'

loop_
_atom_site_type_symbol
_atom_site_label
_atom_site_fract_x
_atom_site_fract_y
_atom_site_fract_z
_atom_site_U_iso_or_equiv
_atom_site_adp_type
_atom_site_calc_flag
_atom_site_refinement_flags_adp
_atom_site_refinement_flags_occupancy
_atom_site_refinement_flags_posn
_atom_site_occupancy
_atom_site_disorder_assembly
_atom_site_disorder_group
O O1 0.1281(8) 0.1546(3) 0.4802(4) 0.0338(14) Uani d . . . 1 . .
H H97 0.041083 0.163777 0.470403 0.051 Uiso calc U . R 1 . .
N N1 0.2963(8) -0.1573(3) 0.5093(6) 0.0305(16) Uani d . . . 1 . .
C C1 0.1618(11) 0.0204(4) 0.3593(6) 0.0327(18) Uani d . . . 1 . .
H H1A 0.067168 0.003438 0.354591 0.039 Uiso calc U . R 1 . .
H H1AB 0.180361 0.013594 0.297709 0.039 Uiso calc U . R 1 . .
O O2 0.3667(9) 0.2245(3) 0.5059(5) 0.0368(14) Uani d . . . 1 . .
H H98 0.453112 0.217547 0.509638 0.055 Uiso calc U . R 1 . .
N N2 0.2115(9) 0.5370(3) 0.5118(6) 0.0342(16) Uani d . . . 1 . .
C C2 0.1528(12) 0.0821(4) 0.3741(7) 0.038(2) Uani d . . . 1 . .
H H2A 0.242463 0.09949 0.369754 0.046 Uiso calc U . R 1 . .
H H2AB 0.069049 0.097 0.321316 0.046 Uiso calc U . R 1 . .
O O3 0.6127(8) 0.7745(3) 1.0031(5) 0.0356(14) Uani d . . . 1 . .
H H99 0.605418 0.791594 0.952087 0.053 Uiso calc U . R 1 . .
N N3 0.7952(8) 0.4650(3) 1.0030(6) 0.0286(14) Uani d . . . 1 . .
C C3 0.1357(10) 0.0967(3) 0.4689(6) 0.0312(18) Uani d . . . 1 . .
H H3 0.040281 0.081242 0.468795 0.037 Uiso calc U . R 1 . .
O O4 0.8333(9) 0.8437(3) 0.9897(5) 0.0383(15) Uani d . . . 1 . .
H H100 0.894849 0.837513 1.044239 0.057 Uiso calc U . R 1 . .
N N4 0.7264(8) 1.1583(3) 0.9951(6) 0.0315(15) Uani d . . . 1 . .
C C4 0.2523(10) 0.0740(4) 0.5572(6) 0.0306(18) Uani d . . . 1 . .
C C5 0.2670(10) 0.0107(3) 0.5395(6) 0.0294(17) Uani d . . . 1 . .
H H5 0.171762 -0.005221 0.538631 0.035 Uiso calc U . R 1 . .
O O5 0.3572(8) 0.8114(3) 0.8562(5) 0.0400(15) Uani d . . . 1 . .
O O6 0.1395(9) 0.8957(3) 0.8310(5) 0.0449(18) Uani d . . . 1 . .
C C6 0.3816(10) -0.0180(3) 0.6237(6) 0.0302(17) Uani d . . . 1 . .
H H6A 0.480343 -0.008717 0.622537 0.036 Uiso calc U . R 1 . .
H H6AB 0.373512 -0.004849 0.685624 0.036 Uiso calc U . R 1 . .
C C7 0.3615(11) -0.0796(4) 0.6173(7) 0.0333(18) Uani d . . . 1 . .
H H7A 0.456097 -0.097062 0.652307 0.04 Uiso calc U . R 1 . .
H H7AB 0.291695 -0.089986 0.650702 0.04 Uiso calc U . R 1 . .
O O7 0.1564(9) 0.7279(3) 0.8459(5) 0.0399(16) Uani d . . . 1 . .
C C8 0.3068(9) -0.1019(3) 0.5151(6) 0.0259(16) Uani d . . . 1 . .
O O8 -0.0311(10) 0.8111(3) 0.8645(6) 0.0474(17) Uani d . . . 1 . .
C C17 0.4300(10) 0.0087(3) 0.4305(6) 0.0323(17) Uani d . . . 1 . .
H H17A 0.433829 -0.005619 0.368896 0.048 Uiso calc U . R 1 . .
H H17B 0.509174 -0.007223 0.483773 0.048 Uiso calc U . R 1 . .
H H17C 0.440802 0.048354 0.43138 0.048 Uiso calc U . R 1 . .
C C9 0.2689(11) -0.0685(4) 0.4344(7) 0.0335(19) Uani d . . . 1 . .
O O9 0.4996(8) 0.1842(3) 0.3722(5) 0.0411(15) Uani d . . . 1 . .
C C29 0.1699(11) 0.5283(4) 0.3423(7) 0.0344(19) Uani d . . . 1 . .
H H29 0.160824 0.544958 0.282102 0.041 Uiso calc U . R 1 . .
C C30 0.1932(11) 0.5597(4) 0.4262(7) 0.0333(19) Uani d . . . 1 . .
C C31 0.1988(11) 0.6207(4) 0.4220(7) 0.036(2) Uani d . . . 1 . .
H H31A 0.191683 0.63212 0.356492 0.055 Uiso calc U . R 1 . .
H H31B 0.291049 0.633691 0.46785 0.055 Uiso calc U . R 1 . .
H H31C 0.117228 0.636197 0.438904 0.055 Uiso calc U . R 1 . .
C C32 0.4109(11) 0.2988(4) 0.6684(6) 0.037(2) Uani d . . . 1 . .
H H32A 0.448548 0.2616 0.671967 0.055 Uiso calc U . R 1 . .
H H32B 0.373894 0.305103 0.722279 0.055 Uiso calc U . R 1 . .
H H32C 0.489473 0.324702 0.672408 0.055 Uiso calc U . R 1 . .
C C33 0.1550(11) 0.2756(4) 0.5815(7) 0.0359(19) Uani d . . . 1 . .
H H33A 0.080984 0.272696 0.51745 0.054 Uiso calc U . R 1 . .
H H33B 0.114334 0.295353 0.624975 0.054 Uiso calc U . R 1 . .
H H33C 0.184951 0.239139 0.607338 0.054 Uiso calc U . R 1 . .
C C34 0.0048(10) 0.3732(4) 0.4208(7) 0.0340(18) Uani d . . . 1 . .
H H34A -0.045908 0.384012 0.353799 0.051 Uiso calc U . R 1 . .
H H34B -0.034406 0.393776 0.46408 0.051 Uiso calc U . R 1 . .
H H34C -0.009854 0.334165 0.428209 0.051 Uiso calc U . R 1 . .
C C35 0.6267(10) 0.6447(4) 0.8693(6) 0.0318(19) Uani d . . . 1 . .
H H35A 0.535072 0.629693 0.874842 0.038 Uiso calc U . R 1 . .
H H35B 0.626483 0.638066 0.802643 0.038 Uiso calc U . R 1 . .
C C36 0.6315(11) 0.7062(4) 0.8880(7) 0.036(2) Uani d . . . 1 . .
H H36A 0.72066 0.721809 0.879611 0.043 Uiso calc U . R 1 . .
H H36B 0.545927 0.723829 0.840714 0.043 Uiso calc U . R 1 . .
C C37 0.6311(11) 0.7175(4) 0.9886(8) 0.036(2) Uani d . . . 1 . .
H H37 0.543107 0.698778 0.994902 0.043 Uiso calc U . R 1 . .
C C38 0.7620(11) 0.6942(3) 1.0674(6) 0.0323(19) Uani d . . . 1 . .
C C39 0.7683(11) 0.6314(3) 1.0457(7) 0.0323(19) Uani d . . . 1 . .
H H39 0.680718 0.615075 1.056741 0.039 Uiso calc U . R 1 . .
C C40 0.9013(11) 0.6024(4) 1.1183(6) 0.0336(19) Uani d . . . 1 . .
H H40A 0.991339 0.61302 1.104963 0.04 Uiso calc U . R 1 . .
H H40B 0.911314 0.614017 1.184866 0.04 Uiso calc U . R 1 . .
C C41 0.8825(10) 0.5404(3) 1.1099(7) 0.0322(18) Uani d . . . 1 . .
H H41A 0.980381 0.523477 1.133445 0.039 Uiso calc U . R 1 . .
H H41B 0.828962 0.52859 1.153521 0.039 Uiso calc U . R 1 . .
C C42 0.8024(8) 0.5182(4) 1.0089(6) 0.0274(16) Uani d . . . 1 . .
C C43 0.7365(10) 0.5536(3) 0.9323(6) 0.0282(17) Uani d . . . 1 . .
C C44 0.7561(9) 0.6153(3) 0.9403(6) 0.0262(16) Uani d . . . 1 . .
C C45 0.6545(9) 0.5284(4) 0.8455(6) 0.0290(17) Uani d . . . 1 . .
H H45 0.60495 0.549941 0.790703 0.035 Uiso calc U . R 1 . .
C C46 0.6458(13) 0.4723(4) 0.8397(7) 0.039(2) Uani d . . . 1 . .
H H46 0.588088 0.455392 0.781395 0.047 Uiso calc U . R 1 . .
C C47 0.7208(11) 0.4409(4) 0.9183(7) 0.036(2) Uani d . . . 1 . .
C C48 0.7155(12) 0.3790(4) 0.9154(7) 0.036(2) Uani d . . . 1 . .
H H48A 0.681424 0.365519 0.967199 0.054 Uiso calc U . R 1 . .
H H48B 0.813294 0.364664 0.924284 0.054 Uiso calc U . R 1 . .
H H48C 0.648482 0.366984 0.852778 0.054 Uiso calc U . R 1 . .
C C49 0.7343(13) 0.6993(4) 1.1661(7) 0.039(2) Uani d . . . 1 . .
H H49A 0.711891 0.737246 1.176312 0.059 Uiso calc U . R 1 . .
H H49B 0.821694 0.68781 1.218372 0.059 Uiso calc U . R 1 . .
H H49C 0.651932 0.676106 1.165506 0.059 Uiso calc U . R 1 . .
C C50 0.9071(12) 0.7242(4) 1.0755(8) 0.043(2) Uani d . . . 1 . .
H H50A 0.917397 0.726981 1.011354 0.065 Uiso calc U . R 1 . .
H H50B 0.989579 0.703737 1.118541 0.065 Uiso calc U . R 1 . .
H H50C 0.90543 0.760778 1.101847 0.065 Uiso calc U . R 1 . .
C C51 0.8941(12) 0.6271(4) 0.9128(7) 0.039(2) Uani d . . . 1 . .
H H51A 0.877311 0.615883 0.845795 0.059 Uiso calc U . R 1 . .
H H51B 0.976901 0.606818 0.955845 0.059 Uiso calc U . R 1 . .
H H51C 0.91561 0.666184 0.919225 0.059 Uiso calc U . R 1 . .
C C52 0.7013(11) 0.9753(4) 0.8573(6) 0.0308(18) Uani d . . . 1 . .
H H52A 0.628881 0.983318 0.79324 0.037 Uiso calc U . R 1 . .
H H52B 0.797745 0.987996 0.856569 0.037 Uiso calc U . R 1 . .
C C53 0.7070(10) 0.9136(3) 0.8748(6) 0.0288(17) Uani d . . . 1 . .
H H53A 0.609599 0.90028 0.872473 0.035 Uiso calc U . R 1 . .
H H53B 0.734816 0.894764 0.823729 0.035 Uiso calc U . R 1 . .
C C54 0.8190(10) 0.9011(4) 0.9741(7) 0.0329(18) Uani d . . . 1 . .
H H54 0.915541 0.915171 0.973947 0.04 Uiso calc U . R 1 . .
C C55 0.7847(10) 0.9284(4) 1.0595(6) 0.0300(18) Uani d . . . 1 . .
C C56 0.7682(9) 0.9899(3) 1.0379(6) 0.0270(17) Uani d . . . 1 . .
H H56 0.866339 1.002825 1.038768 0.032 Uiso calc U . R 1 . .
C C57 0.7332(10) 1.0221(4) 1.1173(6) 0.0314(18) Uani d . . . 1 . .
H H57A 0.79544 1.008953 1.181362 0.038 Uiso calc U . R 1 . .
H H57B 0.630124 1.015933 1.112115 0.038 Uiso calc U . R 1 . .
C C58 0.7592(10) 1.0840(3) 1.1087(6) 0.0302(17) Uani d . . . 1 . .
H H58A 0.70168 1.104424 1.142025 0.036 Uiso calc U . R 1 . .
H H58B 0.863562 1.092089 1.142292 0.036 Uiso calc U . R 1 . .
C C59 0.7181(11) 1.1038(4) 1.0052(8) 0.036(2) Uani d . . . 1 . .
C C60 0.6731(10) 1.0686(3) 0.9245(6) 0.0280(17) Uani d . . . 1 . .
C C61 0.6591(9) 1.0072(4) 0.9371(6) 0.0289(17) Uani d . . . 1 . .
C C62 0.6430(10) 1.0922(4) 0.8353(7) 0.0331(18) Uani d . . . 1 . .
H H62 0.615733 1.069697 0.779453 0.04 Uiso calc U . R 1 . .
C C63 0.6514(12) 1.1482(4) 0.8243(7) 0.037(2) Uani d . . . 1 . .
H H63 0.628454 1.164246 0.762022 0.045 Uiso calc U . R 1 . .
C C64 0.6957(11) 1.1808(4) 0.9098(8) 0.037(2) Uani d . . . 1 . .
C C65 0.7002(13) 1.2415(4) 0.9031(8) 0.042(2) Uani d . . . 1 . .
H H65A 0.715645 1.251854 0.842557 0.063 Uiso calc U . R 1 . .
H H65B 0.780283 1.255727 0.957874 0.063 Uiso calc U . R 1 . .
H H65C 0.607638 1.256801 0.904522 0.063 Uiso calc U . R 1 . .
C C66 0.9232(10) 0.9202(4) 1.1486(6) 0.0323(18) Uani d . . . 1 . .
H H66A 0.950684 0.881646 1.154185 0.048 Uiso calc U . R 1 . .
H H66B 0.903366 0.931765 1.207063 0.048 Uiso calc U . R 1 . .
H H66C 1.003261 0.941956 1.140813 0.048 Uiso calc U . R 1 . .
C C67 0.6556(12) 0.9007(4) 1.0809(7) 0.041(2) Uani d . . . 1 . .
H H67A 0.576937 0.893841 1.019976 0.061 Uiso calc U . R 1 . .
H H67B 0.619902 0.924555 1.121818 0.061 Uiso calc U . R 1 . .
H H67C 0.688141 0.866116 1.114313 0.061 Uiso calc U . R 1 . .
C C68 0.4966(10) 0.9971(4) 0.9235(7) 0.0333(18) Uani d . . . 1 . .
H H68A 0.43591 1.015783 0.865048 0.05 Uiso calc U . R 1 . .
H H68B 0.474227 1.011086 0.97967 0.05 Uiso calc U . R 1 . .
H H68C 0.476517 0.957926 0.917082 0.05 Uiso calc U . R 1 . .
C C10 0.2825(10) -0.0061(3) 0.4420(6) 0.0283(17) Uani d . . . 1 . .
O O10 0.3368(9) -0.2270(3) 0.6683(5) 0.0405(15) Uani d . . . 1 . .
C C11 0.2243(11) -0.0942(4) 0.3435(7) 0.0353(19) Uani d . . . 1 . .
H H11 0.205031 -0.073217 0.286114 0.042 Uiso calc U . R 1 . .
O O11 0.1337(8) 0.6882(3) 0.6603(5) 0.0391(15) Uani d . . . 1 . .
C C12 0.2088(11) -0.1506(4) 0.3383(8) 0.038(2) Uani d . . . 1 . .
H H12 0.170895 -0.168214 0.277457 0.045 Uiso calc U . R 1 . .
O O12 0.3286(9) 0.6047(3) 0.6752(5) 0.0404(16) Uani d . . . 1 . .
C C13 0.2492(10) -0.1806(4) 0.4228(8) 0.034(2) Uani d . . . 1 . .
C C14 0.2412(12) -0.2423(4) 0.4208(7) 0.040(2) Uani d . . . 1 . .
H H14A 0.162008 -0.254261 0.443854 0.061 Uiso calc U . R 1 . .
H H14B 0.333837 -0.257339 0.462775 0.061 Uiso calc U . R 1 . .
H H14C 0.222531 -0.255196 0.35453 0.061 Uiso calc U . R 1 . .
C C15 0.2067(12) 0.0818(4) 0.6469(7) 0.038(2) Uani d . . . 1 . .
H H15A 0.183718 0.120177 0.652767 0.058 Uiso calc U . R 1 . .
H H15B 0.286721 0.07061 0.704501 0.058 Uiso calc U . R 1 . .
H H15C 0.120417 0.059505 0.641001 0.058 Uiso calc U . R 1 . .
C C16 0.4013(10) 0.1037(3) 0.5745(6) 0.0314(17) Uani d . . . 1 . .
H H16A 0.481536 0.078666 0.6056 0.047 Uiso calc U . R 1 . .
H H16B 0.407255 0.135362 0.616405 0.047 Uiso calc U . R 1 . .
H H16C 0.408465 0.11577 0.512473 0.047 Uiso calc U . R 1 . .
C C18 0.2302(11) 0.3565(4) 0.3747(7) 0.0326(18) Uani d . . . 1 . .
H H18A 0.166673 0.364506 0.307968 0.039 Uiso calc U . R 1 . .
H H18B 0.328572 0.370971 0.382604 0.039 Uiso calc U . R 1 . .
C C19 0.2397(10) 0.2948(4) 0.3899(6) 0.0302(17) Uani d . . . 1 . .
H H19A 0.277821 0.277663 0.341825 0.036 Uiso calc U . R 1 . .
H H19B 0.141315 0.279878 0.380535 0.036 Uiso calc U . R 1 . .
C C21 0.2881(12) 0.3067(4) 0.5734(7) 0.036(2) Uani d . . . 1 . .
C C20 0.3415(10) 0.2816(3) 0.4928(7) 0.0305(17) Uani d . . . 1 . .
H H20 0.437776 0.29882 0.499712 0.037 Uiso calc U . R 1 . .
C C23 0.2077(12) 0.3992(4) 0.6247(6) 0.037(2) Uani d . . . 1 . .
H H23A 0.259963 0.385622 0.690608 0.045 Uiso calc U . R 1 . .
H H23B 0.10234 0.392111 0.610421 0.045 Uiso calc U . R 1 . .
C C22 0.2616(9) 0.3689(4) 0.5518(7) 0.0305(17) Uani d . . . 1 . .
H H22 0.360682 0.384249 0.56109 0.037 Uiso calc U . R 1 . .
C C26 0.1809(10) 0.4480(4) 0.4374(7) 0.0323(19) Uani d . . . 1 . .
C C25 0.2052(10) 0.4810(4) 0.5183(6) 0.0311(18) Uani d . . . 1 . .
C C24 0.2331(13) 0.4605(4) 0.6205(7) 0.038(2) Uani d . . . 1 . .
H H24A 0.168043 0.48003 0.649215 0.045 Uiso calc U . R 1 . .
H H24B 0.335005 0.468966 0.659803 0.045 Uiso calc U . R 1 . .
C C28 0.1605(10) 0.4722(4) 0.3502(7) 0.0328(18) Uani d . . . 1 . .
H H28 0.139509 0.450295 0.293878 0.039 Uiso calc U . R 1 . .
C C27 0.1690(10) 0.3850(3) 0.4466(6) 0.0298(18) Uani d . . . 1 . .

loop_
_atom_site_aniso_label
_atom_site_aniso_U_11
_atom_site_aniso_U_22
_atom_site_aniso_U_33
_atom_site_aniso_U_12
_atom_site_aniso_U_13
_atom_site_aniso_U_23
O1 0.027(3) 0.035(3) 0.032(3) 0.007(2) 0.001(2) -0.002(2)
N1 0.020(4) 0.029(3) 0.040(4) 0.004(3) 0.006(3) 0.007(3)
C1 0.034(5) 0.032(4) 0.029(4) 0.008(4) 0.005(3) 0.003(3)
O2 0.037(4) 0.033(3) 0.043(3) 0.003(3) 0.016(3) 0.002(3)
N2 0.030(4) 0.030(3) 0.040(4) 0.003(3) 0.009(3) -0.005(3)
C2 0.033(5) 0.035(4) 0.036(4) -0.002(4) -0.002(4) 0.004(3)
O3 0.030(3) 0.031(3) 0.043(3) 0.000(3) 0.008(3) 0.000(2)
N3 0.017(3) 0.034(3) 0.033(3) -0.003(3) 0.006(3) -0.001(3)
C3 0.022(4) 0.028(4) 0.036(4) 0.004(3) -0.002(3) 0.003(3)
O4 0.039(4) 0.030(3) 0.044(3) 0.000(3) 0.010(3) -0.001(3)
N4 0.021(3) 0.034(4) 0.035(3) 0.000(3) 0.003(3) -0.006(3)
C4 0.024(4) 0.039(4) 0.029(4) 0.001(3) 0.008(3) -0.006(3)
C5 0.025(4) 0.029(4) 0.029(4) 0.000(3) 0.001(3) 0.000(3)
O5 0.037(4) 0.040(3) 0.040(3) 0.006(3) 0.008(3) 0.002(3)
O6 0.046(4) 0.040(3) 0.038(3) 0.001(3) -0.001(3) -0.002(3)
C6 0.024(4) 0.035(4) 0.029(4) -0.002(3) 0.005(3) -0.002(3)
C7 0.030(4) 0.032(4) 0.034(4) -0.006(4) 0.006(3) 0.005(3)
O7 0.044(4) 0.030(3) 0.042(3) 0.005(3) 0.009(3) -0.001(2)
C8 0.019(4) 0.028(4) 0.030(4) -0.003(3) 0.006(3) 0.000(3)
O8 0.052(5) 0.039(3) 0.050(4) 0.006(3) 0.014(3) 0.000(3)
C17 0.028(4) 0.035(4) 0.035(3) 0.002(3) 0.012(3) 0.003(3)
C9 0.024(4) 0.030(4) 0.041(4) -0.002(3) 0.002(4) 0.003(3)
O9 0.039(4) 0.037(3) 0.045(3) 0.003(3) 0.010(3) -0.001(3)
C29 0.030(5) 0.035(4) 0.035(4) 0.006(4) 0.007(4) 0.005(3)
C30 0.028(5) 0.037(5) 0.031(4) 0.000(4) 0.005(3) 0.000(3)
C31 0.033(5) 0.036(4) 0.036(4) -0.001(4) 0.004(4) 0.004(3)
C32 0.034(5) 0.043(5) 0.028(4) 0.000(4) 0.003(3) 0.002(3)
C33 0.031(5) 0.035(4) 0.040(4) -0.001(3) 0.011(4) 0.004(3)
C34 0.025(4) 0.037(4) 0.036(4) 0.001(4) 0.005(3) 0.002(3)
C35 0.023(4) 0.033(4) 0.030(4) 0.010(3) -0.004(3) 0.004(3)
C36 0.025(4) 0.037(4) 0.036(4) 0.002(4) -0.004(3) 0.004(3)
C37 0.025(5) 0.032(4) 0.046(5) 0.001(3) 0.006(4) 0.000(3)
C38 0.030(5) 0.027(4) 0.033(4) -0.005(3) 0.002(3) -0.006(3)
C39 0.035(5) 0.018(3) 0.036(4) 0.003(3) 0.000(4) 0.002(3)
C40 0.031(5) 0.031(4) 0.032(4) -0.003(4) 0.002(3) 0.002(3)
C41 0.024(4) 0.033(4) 0.038(4) -0.003(3) 0.007(3) 0.003(3)
C42 0.011(3) 0.035(4) 0.035(4) 0.005(3) 0.006(3) 0.004(3)
C43 0.026(4) 0.031(4) 0.026(3) 0.006(3) 0.006(3) 0.001(3)
C44 0.014(4) 0.033(4) 0.030(4) 0.001(3) 0.005(3) 0.006(3)
C45 0.019(4) 0.036(4) 0.031(4) 0.006(3) 0.007(3) 0.000(3)
C46 0.042(6) 0.036(4) 0.031(4) 0.004(4) 0.001(4) -0.001(3)
C47 0.030(5) 0.032(4) 0.043(5) -0.001(4) 0.010(4) -0.001(3)
C48 0.040(5) 0.030(4) 0.038(4) -0.003(4) 0.013(4) 0.000(3)
C49 0.053(6) 0.030(4) 0.041(4) 0.000(4) 0.024(4) -0.005(3)
C50 0.034(5) 0.033(4) 0.049(5) -0.003(4) -0.005(4) 0.000(4)
C51 0.039(5) 0.044(5) 0.036(4) -0.001(4) 0.012(4) 0.000(4)
C52 0.031(5) 0.034(4) 0.026(3) -0.004(3) 0.006(3) -0.002(3)
C53 0.028(4) 0.026(3) 0.030(4) 0.002(3) 0.006(3) -0.005(3)
C54 0.025(4) 0.032(4) 0.036(4) 0.005(3) 0.003(3) 0.003(3)
C55 0.024(4) 0.033(4) 0.029(4) -0.001(3) 0.003(3) -0.003(3)
C56 0.013(3) 0.035(4) 0.027(4) -0.001(3) 0.000(3) -0.003(3)
C57 0.025(4) 0.035(4) 0.028(4) 0.004(3) 0.001(3) -0.003(3)
C58 0.024(4) 0.031(4) 0.032(4) 0.001(3) 0.004(3) -0.003(3)
C59 0.027(5) 0.030(4) 0.043(5) 0.001(3) -0.001(4) 0.002(3)
C60 0.021(4) 0.029(4) 0.033(4) 0.006(3) 0.007(3) 0.001(3)
C61 0.016(4) 0.031(4) 0.035(4) 0.000(3) 0.001(3) 0.002(3)
C62 0.023(4) 0.033(4) 0.039(4) -0.001(3) 0.004(3) 0.001(3)
C63 0.036(5) 0.038(5) 0.032(4) 0.006(4) 0.003(4) 0.008(3)
C64 0.024(4) 0.035(4) 0.047(5) 0.000(4) 0.006(4) 0.001(4)
C65 0.038(5) 0.037(5) 0.045(5) 0.002(4) 0.005(4) 0.000(4)
C66 0.024(4) 0.038(4) 0.029(4) 0.002(3) 0.001(3) 0.003(3)
C67 0.037(5) 0.033(4) 0.045(5) -0.008(4) 0.004(4) 0.001(4)
C68 0.021(4) 0.037(4) 0.038(4) -0.007(3) 0.005(3) -0.005(3)
C10 0.024(4) 0.027(4) 0.027(4) -0.003(3) -0.001(3) 0.003(3)
O10 0.041(4) 0.037(3) 0.043(3) 0.000(3) 0.013(3) 0.004(3)
C11 0.030(5) 0.042(5) 0.032(4) 0.013(4) 0.008(4) 0.009(4)
O11 0.030(3) 0.045(3) 0.039(3) -0.005(3) 0.006(3) -0.004(3)
C12 0.027(5) 0.040(5) 0.041(5) 0.000(4) 0.004(4) -0.002(4)
O12 0.043(4) 0.037(3) 0.038(3) -0.008(3) 0.008(3) -0.003(3)
C13 0.016(4) 0.033(4) 0.052(5) 0.001(3) 0.010(4) 0.003(4)
C14 0.036(5) 0.032(4) 0.042(5) -0.003(4) -0.003(4) 0.000(4)
C15 0.032(5) 0.038(4) 0.038(5) 0.001(4) 0.002(4) 0.000(3)
C16 0.024(4) 0.030(3) 0.034(4) -0.003(3) 0.001(3) 0.000(3)
C18 0.028(4) 0.033(4) 0.038(4) -0.005(3) 0.012(4) 0.002(3)
C19 0.026(4) 0.031(4) 0.034(4) 0.001(3) 0.009(3) -0.002(3)
C21 0.040(5) 0.033(4) 0.028(4) 0.002(4) 0.002(4) 0.005(3)
C20 0.026(4) 0.031(4) 0.035(4) -0.003(3) 0.011(3) 0.000(3)
C23 0.043(5) 0.034(4) 0.028(4) -0.002(4) 0.003(4) 0.003(3)
C22 0.011(3) 0.042(4) 0.040(4) 0.002(3) 0.011(3) 0.004(4)
C26 0.023(4) 0.033(4) 0.037(4) 0.002(3) 0.004(3) 0.003(3)
C25 0.019(4) 0.037(4) 0.034(4) 0.004(3) 0.005(3) 0.002(3)
C24 0.048(6) 0.031(4) 0.031(4) 0.005(4) 0.008(4) 0.000(3)
C28 0.022(4) 0.038(4) 0.035(4) -0.002(3) 0.005(3) -0.005(3)
C27 0.023(4) 0.030(4) 0.029(4) 0.000(3) 0.000(3) 0.004(3)

loop_
_atom_type_symbol
_atom_type_description
_atom_type_scat_dispersion_real
_atom_type_scat_dispersion_imag
_atom_type_scat_source
C C 0.0181 0.0091 'International Tables Vol C Tables 4.2.6.8 and 6.1.1.4'
H H 0.0000 0.0000 'International Tables Vol C Tables 4.2.6.8 and 6.1.1.4'
N N 0.0311 0.0180 'International Tables Vol C Tables 4.2.6.8 and 6.1.1.4'
O O 0.0492 0.0322 'International Tables Vol C Tables 4.2.6.8 and 6.1.1.4'

loop_
_geom_angle_atom_site_label_1
_geom_angle_atom_site_label_2
_geom_angle_atom_site_label_3
_geom_angle_site_symmetry_1
_geom_angle_site_symmetry_3
_geom_angle
_geom_angle_publ_flag
C3 O1 H97 . . 109.5 ?
C13 N1 C8 . . 118.9(8) ?
C10 C1 C2 . . 111.9(7) ?
C10 C1 H1A . . 109.2 ?
C2 C1 H1A . . 109.2 ?
C10 C1 H1AB . . 109.2 ?
C2 C1 H1AB . . 109.2 ?
H1A C1 H1AB . . 107.9 ?
C20 O2 H98 . . 109.5 ?
C30 N2 C25 . . 119.1(8) ?
C3 C2 C1 . . 113.3(8) ?
C3 C2 H2A . . 108.9 ?
C1 C2 H2A . . 108.9 ?
C3 C2 H2AB . . 108.9 ?
C1 C2 H2AB . . 108.9 ?
H2A C2 H2AB . . 107.7 ?
C37 O3 H99 . . 109.5 ?
C42 N3 C47 . . 119.9(8) ?
O1 C3 C2 . . 111.7(7) ?
O1 C3 C4 . . 108.5(7) ?
C2 C3 C4 . . 115.2(8) ?
O1 C3 H3 . . 107.0 ?
C2 C3 H3 . . 107.0 ?
C4 C3 H3 . . 107.0 ?
C54 O4 H100 . . 109.5 ?
C64 N4 C59 . . 121.4(8) ?
C3 C4 C15 . . 110.0(8) ?
C3 C4 C16 . . 111.0(8) ?
C15 C4 C16 . . 108.3(7) ?
C3 C4 C5 . . 107.5(7) ?
C15 C4 C5 . . 109.2(8) ?
C16 C4 C5 . . 110.8(7) ?
C6 C5 C10 . . 110.8(7) ?
C6 C5 C4 . . 113.5(7) ?
C10 C5 C4 . . 117.1(7) ?
C6 C5 H5 . . 104.7 ?
C10 C5 H5 . . 104.7 ?
C4 C5 H5 . . 104.7 ?
C7 C6 C5 . . 111.3(7) ?
C7 C6 H6A . . 109.4 ?
C5 C6 H6A . . 109.4 ?
C7 C6 H6AB . . 109.4 ?
C5 C6 H6AB . . 109.4 ?
H6A C6 H6AB . . 108.0 ?
C8 C7 C6 . . 114.5(7) ?
C8 C7 H7A . . 108.6 ?
C6 C7 H7A . . 108.6 ?
C8 C7 H7AB . . 108.6 ?
C6 C7 H7AB . . 108.6 ?
H7A C7 H7AB . . 107.6 ?
N1 C8 C9 . . 122.9(8) ?
N1 C8 C7 . . 114.6(7) ?
C9 C8 C7 . . 122.5(8) ?
C10 C17 H17A . . 109.5 ?
C10 C17 H17B . . 109.5 ?
H17A C17 H17B . . 109.5 ?
C10 C17 H17C . . 109.5 ?
H17A C17 H17C . . 109.5 ?
H17B C17 H17C . . 109.5 ?
C8 C9 C11 . . 117.1(8) ?
C8 C9 C10 . . 122.4(8) ?
C11 C9 C10 . . 120.4(8) ?
C28 C29 C30 . . 117.9(9) ?
C28 C29 H29 . . 121.0 ?
C30 C29 H29 . . 121.0 ?
N2 C30 C29 . . 121.8(9) ?
N2 C30 C31 . . 117.5(8) ?
C29 C30 C31 . . 120.6(9) ?
C30 C31 H31A . . 109.5 ?
C30 C31 H31B . . 109.5 ?
H31A C31 H31B . . 109.5 ?
C30 C31 H31C . . 109.5 ?
H31A C31 H31C . . 109.5 ?
H31B C31 H31C . . 109.5 ?
C21 C32 H32A . . 109.5 ?
C21 C32 H32B . . 109.5 ?
H32A C32 H32B . . 109.5 ?
C21 C32 H32C . . 109.5 ?
H32A C32 H32C . . 109.5 ?
H32B C32 H32C . . 109.5 ?
C21 C33 H33A . . 109.5 ?
C21 C33 H33B . . 109.5 ?
H33A C33 H33B . . 109.5 ?
C21 C33 H33C . . 109.5 ?
H33A C33 H33C . . 109.5 ?
H33B C33 H33C . . 109.5 ?
C27 C34 H34A . . 109.5 ?
C27 C34 H34B . . 109.5 ?
H34A C34 H34B . . 109.5 ?
C27 C34 H34C . . 109.5 ?
H34A C34 H34C . . 109.5 ?
H34B C34 H34C . . 109.5 ?
C44 C35 C36 . . 112.0(7) ?
C44 C35 H35A . . 109.2 ?
C36 C35 H35A . . 109.2 ?
C44 C35 H35B . . 109.2 ?
C36 C35 H35B . . 109.2 ?
H35A C35 H35B . . 107.9 ?
C37 C36 C35 . . 110.3(8) ?
C37 C36 H36A . . 109.6 ?
C35 C36 H36A . . 109.6 ?
C37 C36 H36B . . 109.6 ?
C35 C36 H36B . . 109.6 ?
H36A C36 H36B . . 108.1 ?
O3 C37 C36 . . 111.4(8) ?
O3 C37 C38 . . 111.6(7) ?
C36 C37 C38 . . 113.9(8) ?
O3 C37 H37 . . 106.5 ?
C36 C37 H37 . . 106.5 ?
C38 C37 H37 . . 106.5 ?
C37 C38 C49 . . 108.5(9) ?
C37 C38 C50 . . 112.9(8) ?
C49 C38 C50 . . 108.5(8) ?
C37 C38 C39 . . 107.0(7) ?
C49 C38 C39 . . 107.2(7) ?
C50 C38 C39 . . 112.6(8) ?
C40 C39 C44 . . 109.8(8) ?
C40 C39 C38 . . 112.8(7) ?
C44 C39 C38 . . 116.8(7) ?
C40 C39 H39 . . 105.5 ?
C44 C39 H39 . . 105.5 ?
C38 C39 H39 . . 105.5 ?
C41 C40 C39 . . 110.5(7) ?
C41 C40 H40A . . 109.6 ?
C39 C40 H40A . . 109.6 ?
C41 C40 H40B . . 109.6 ?
C39 C40 H40B . . 109.6 ?
H40A C40 H40B . . 108.1 ?
C42 C41 C40 . . 116.2(7) ?
C42 C41 H41A . . 108.2 ?
C40 C41 H41A . . 108.2 ?
C42 C41 H41B . . 108.2 ?
C40 C41 H41B . . 108.2 ?
H41A C41 H41B . . 107.4 ?
N3 C42 C43 . . 124.6(8) ?
N3 C42 C41 . . 114.8(7) ?
C43 C42 C41 . . 120.5(8) ?
C42 C43 C45 . . 115.2(8) ?
C42 C43 C44 . . 122.9(7) ?
C45 C43 C44 . . 121.8(7) ?
C35 C44 C43 . . 111.3(7) ?
C35 C44 C51 . . 108.9(7) ?
C43 C44 C51 . . 105.2(7) ?
C35 C44 C39 . . 109.5(7) ?
C43 C44 C39 . . 107.1(6) ?
C51 C44 C39 . . 114.8(7) ?
C46 C45 C43 . . 120.1(8) ?
C46 C45 H45 . . 120.0 ?
C43 C45 H45 . . 120.0 ?
C47 C46 C45 . . 120.2(8) ?
C47 C46 H46 . . 119.9 ?
C45 C46 H46 . . 119.9 ?
N3 C47 C46 . . 119.9(9) ?
N3 C47 C48 . . 117.8(8) ?
C46 C47 C48 . . 122.2(8) ?
C47 C48 H48A . . 109.5 ?
C47 C48 H48B . . 109.5 ?
H48A C48 H48B . . 109.5 ?
C47 C48 H48C . . 109.5 ?
H48A C48 H48C . . 109.5 ?
H48B C48 H48C . . 109.5 ?
C38 C49 H49A . . 109.5 ?
C38 C49 H49B . . 109.5 ?
H49A C49 H49B . . 109.5 ?
C38 C49 H49C . . 109.5 ?
H49A C49 H49C . . 109.5 ?
H49B C49 H49C . . 109.5 ?
C38 C50 H50A . . 109.5 ?
C38 C50 H50B . . 109.5 ?
H50A C50 H50B . . 109.5 ?
C38 C50 H50C . . 109.5 ?
H50A C50 H50C . . 109.5 ?
H50B C50 H50C . . 109.5 ?
C44 C51 H51A . . 109.5 ?
C44 C51 H51B . . 109.5 ?
H51A C51 H51B . . 109.5 ?
C44 C51 H51C . . 109.5 ?
H51A C51 H51C . . 109.5 ?
H51B C51 H51C . . 109.5 ?
C53 C52 C61 . . 111.8(7) ?
C53 C52 H52A . . 109.2 ?
C61 C52 H52A . . 109.2 ?
C53 C52 H52B . . 109.2 ?
C61 C52 H52B . . 109.2 ?
H52A C52 H52B . . 107.9 ?
C54 C53 C52 . . 109.4(7) ?
C54 C53 H53A . . 109.8 ?
C52 C53 H53A . . 109.8 ?
C54 C53 H53B . . 109.8 ?
C52 C53 H53B . . 109.8 ?
H53A C53 H53B . . 108.2 ?
O4 C54 C53 . . 110.6(7) ?
O4 C54 C55 . . 109.5(7) ?
C53 C54 C55 . . 113.9(7) ?
O4 C54 H54 . . 107.5 ?
C53 C54 H54 . . 107.5 ?
C55 C54 H54 . . 107.5 ?
C56 C55 C67 . . 115.9(8) ?
C56 C55 C54 . . 107.1(7) ?
C67 C55 C54 . . 112.1(8) ?
C56 C55 C66 . . 107.7(7) ?
C67 C55 C66 . . 108.0(8) ?
C54 C55 C66 . . 105.5(8) ?
C57 C56 C55 . . 112.6(7) ?
C57 C56 C61 . . 109.0(7) ?
C55 C56 C61 . . 116.8(6) ?
C57 C56 H56 . . 105.9 ?
C55 C56 H56 . . 105.9 ?
C61 C56 H56 . . 105.9 ?
C56 C57 C58 . . 111.2(8) ?
C56 C57 H57A . . 109.4 ?
C58 C57 H57A . . 109.4 ?
C56 C57 H57B . . 109.4 ?
C58 C57 H57B . . 109.4 ?
H57A C57 H57B . . 108.0 ?
C59 C58 C57 . . 113.5(7) ?
C59 C58 H58A . . 108.9 ?
C57 C58 H58A . . 108.9 ?
C59 C58 H58B . . 108.9 ?
C57 C58 H58B . . 108.9 ?
H58A C58 H58B . . 107.7 ?
N4 C59 C60 . . 121.9(9) ?
N4 C59 C58 . . 115.0(8) ?
C60 C59 C58 . . 123.1(8) ?
C62 C60 C59 . . 116.6(8) ?
C62 C60 C61 . . 122.1(8) ?
C59 C60 C61 . . 121.3(8) ?
C60 C61 C68 . . 105.7(7) ?
C60 C61 C56 . . 108.7(6) ?
C68 C61 C56 . . 115.1(7) ?
C60 C61 C52 . . 110.3(7) ?
C68 C61 C52 . . 109.2(7) ?
C56 C61 C52 . . 107.8(7) ?
C60 C62 C63 . . 121.8(8) ?
C60 C62 H62 . . 119.1 ?
C63 C62 H62 . . 119.1 ?
C62 C63 C64 . . 117.7(8) ?
C62 C63 H63 . . 121.1 ?
C64 C63 H63 . . 121.1 ?
N4 C64 C63 . . 120.5(9) ?
N4 C64 C65 . . 118.8(9) ?
C63 C64 C65 . . 120.5(9) ?
C64 C65 H65A . . 109.5 ?
C64 C65 H65B . . 109.5 ?
H65A C65 H65B . . 109.5 ?
C64 C65 H65C . . 109.5 ?
H65A C65 H65C . . 109.5 ?
H65B C65 H65C . . 109.5 ?
C55 C66 H66A . . 109.5 ?
C55 C66 H66B . . 109.5 ?
H66A C66 H66B . . 109.5 ?
C55 C66 H66C . . 109.5 ?
H66A C66 H66C . . 109.5 ?
H66B C66 H66C . . 109.5 ?
C55 C67 H67A . . 109.5 ?
C55 C67 H67B . . 109.5 ?
H67A C67 H67B . . 109.5 ?
C55 C67 H67C . . 109.5 ?
H67A C67 H67C . . 109.5 ?
H67B C67 H67C . . 109.5 ?
C61 C68 H68A . . 109.5 ?
C61 C68 H68B . . 109.5 ?
H68A C68 H68B . . 109.5 ?
C61 C68 H68C . . 109.5 ?
H68A C68 H68C . . 109.5 ?
H68B C68 H68C . . 109.5 ?
C1 C10 C17 . . 108.2(7) ?
C1 C10 C9 . . 110.0(7) ?
C17 C10 C9 . . 106.8(7) ?
C1 C10 C5 . . 109.7(8) ?
C17 C10 C5 . . 114.5(7) ?
C9 C10 C5 . . 107.6(7) ?
C12 C11 C9 . . 119.4(9) ?
C12 C11 H11 . . 120.3 ?
C9 C11 H11 . . 120.3 ?
C13 C12 C11 . . 119.2(9) ?
C13 C12 H12 . . 120.4 ?
C11 C12 H12 . . 120.4 ?
N1 C13 C12 . . 122.2(9) ?
N1 C13 C14 . . 116.6(8) ?
C12 C13 C14 . . 121.1(9) ?
C13 C14 H14A . . 109.5 ?
C13 C14 H14B . . 109.5 ?
H14A C14 H14B . . 109.5 ?
C13 C14 H14C . . 109.5 ?
H14A C14 H14C . . 109.5 ?
H14B C14 H14C . . 109.5 ?
C4 C15 H15A . . 109.5 ?
C4 C15 H15B . . 109.5 ?
H15A C15 H15B . . 109.5 ?
C4 C15 H15C . . 109.5 ?
H15A C15 H15C . . 109.5 ?
H15B C15 H15C . . 109.5 ?
C4 C16 H16A . . 109.5 ?
C4 C16 H16B . . 109.5 ?
H16A C16 H16B . . 109.5 ?
C4 C16 H16C . . 109.5 ?
H16A C16 H16C . . 109.5 ?
H16B C16 H16C . . 109.5 ?
C19 C18 C27 . . 111.8(7) ?
C19 C18 H18A . . 109.3 ?
C27 C18 H18A . . 109.3 ?
C19 C18 H18B . . 109.3 ?
C27 C18 H18B . . 109.3 ?
H18A C18 H18B . . 107.9 ?
C18 C19 C20 . . 109.8(7) ?
C18 C19 H19A . . 109.7 ?
C20 C19 H19A . . 109.7 ?
C18 C19 H19B . . 109.7 ?
C20 C19 H19B . . 109.7 ?
H19A C19 H19B . . 108.2 ?
C32 C21 C33 . . 107.0(8) ?
C32 C21 C20 . . 106.7(8) ?
C33 C21 C20 . . 111.0(8) ?
C32 C21 C22 . . 109.6(8) ?
C33 C21 C22 . . 114.4(8) ?
C20 C21 C22 . . 107.8(7) ?
O2 C20 C19 . . 111.4(7) ?
O2 C20 C21 . . 111.8(7) ?
C19 C20 C21 . . 113.0(7) ?
O2 C20 H20 . . 106.7 ?
C19 C20 H20 . . 106.7 ?
C21 C20 H20 . . 106.7 ?
C22 C23 C24 . . 110.8(8) ?
C22 C23 H23A . . 109.5 ?
C24 C23 H23A . . 109.5 ?
C22 C23 H23B . . 109.5 ?
C24 C23 H23B . . 109.5 ?
H23A C23 H23B . . 108.1 ?
C23 C22 C27 . . 110.3(7) ?
C23 C22 C21 . . 114.0(8) ?
C27 C22 C21 . . 116.8(8) ?
C23 C22 H22 . . 104.8 ?
C27 C22 H22 . . 104.8 ?
C21 C22 H22 . . 104.8 ?
C28 C26 C25 . . 118.5(8) ?
C28 C26 C27 . . 121.4(8) ?
C25 C26 C27 . . 120.1(8) ?
N2 C25 C26 . . 121.4(8) ?
N2 C25 C24 . . 113.7(8) ?
C26 C25 C24 . . 124.9(8) ?
C25 C24 C23 . . 112.8(7) ?
C25 C24 H24A . . 109.0 ?
C23 C24 H24A . . 109.0 ?
C25 C24 H24B . . 109.0 ?
C23 C24 H24B . . 109.0 ?
H24A C24 H24B . . 107.8 ?
C26 C28 C29 . . 121.2(9) ?
C26 C28 H28 . . 119.4 ?
C29 C28 H28 . . 119.4 ?
C18 C27 C34 . . 110.3(7) ?
C18 C27 C22 . . 109.5(7) ?
C34 C27 C22 . . 114.1(8) ?
C18 C27 C26 . . 109.7(8) ?
C34 C27 C26 . . 105.4(7) ?
C22 C27 C26 . . 107.6(7) ?

loop_
_geom_bond_atom_site_label_1
_geom_bond_atom_site_label_2
_geom_bond_site_symmetry_2
_geom_bond_distance
_geom_bond_publ_flag
O1 C3 . 1.438(9) ?
O1 H97 . 0.84 ?
N1 C13 . 1.327(14) ?
N1 C8 . 1.366(10) ?
C1 C10 . 1.527(11) ?
C1 C2 . 1.540(12) ?
C1 H1A . 0.99 ?
C1 H1AB . 0.99 ?
O2 C20 . 1.427(10) ?
O2 H98 . 0.84 ?
N2 C30 . 1.330(13) ?
N2 C25 . 1.382(12) ?
C2 C3 . 1.495(15) ?
C2 H2A . 0.99 ?
C2 H2AB . 0.99 ?
O3 C37 . 1.438(11) ?
O3 H99 . 0.84 ?
N3 C42 . 1.311(12) ?
N3 C47 . 1.351(12) ?
C3 C4 . 1.519(12) ?
C3 H3 . 1.0 ?
O4 C54 . 1.427(10) ?
O4 H100 . 0.84 ?
N4 C64 . 1.309(13) ?
N4 C59 . 1.351(12) ?
C4 C15 . 1.529(14) ?
C4 C16 . 1.566(13) ?
C4 C5 . 1.590(12) ?
C5 C6 . 1.536(11) ?
C5 C10 . 1.542(12) ?
C5 H5 . 1.0 ?
C6 C7 . 1.527(11) ?
C6 H6A . 0.99 ?
C6 H6AB . 0.99 ?
C7 C8 . 1.517(12) ?
C7 H7A . 0.99 ?
C7 H7AB . 0.99 ?
C8 C9 . 1.386(12) ?
C17 C10 . 1.538(13) ?
C17 H17A . 0.98 ?
C17 H17B . 0.98 ?
C17 H17C . 0.98 ?
C9 C11 . 1.407(13) ?
C9 C10 . 1.540(11) ?
C29 C28 . 1.390(13) ?
C29 C30 . 1.405(14) ?
C29 H29 . 0.95 ?
C30 C31 . 1.502(12) ?
C31 H31A . 0.98 ?
C31 H31B . 0.98 ?
C31 H31C . 0.98 ?
C32 C21 . 1.520(11) ?
C32 H32A . 0.98 ?
C32 H32B . 0.98 ?
C32 H32C . 0.98 ?
C33 C21 . 1.538(15) ?
C33 H33A . 0.98 ?
C33 H33B . 0.98 ?
C33 H33C . 0.98 ?
C34 C27 . 1.541(13) ?
C34 H34A . 0.98 ?
C34 H34B . 0.98 ?
C34 H34C . 0.98 ?
C35 C44 . 1.525(10) ?
C35 C36 . 1.535(12) ?
C35 H35A . 0.99 ?
C35 H35B . 0.99 ?
C36 C37 . 1.500(15) ?
C36 H36A . 0.99 ?
C36 H36B . 0.99 ?
C37 C38 . 1.521(13) ?
C37 H37 . 1.0 ?
C38 C49 . 1.559(13) ?
C38 C50 . 1.559(15) ?
C38 C39 . 1.582(10) ?
C39 C40 . 1.550(12) ?
C39 C44 . 1.559(13) ?
C39 H39 . 1.0 ?
C40 C41 . 1.536(11) ?
C40 H40A . 0.99 ?
C40 H40B . 0.99 ?
C41 C42 . 1.529(12) ?
C41 H41A . 0.99 ?
C41 H41B . 0.99 ?
C42 C43 . 1.399(11) ?
C43 C45 . 1.403(11) ?
C43 C44 . 1.528(10) ?
C44 C51 . 1.548(14) ?
C45 C46 . 1.382(12) ?
C45 H45 . 0.95 ?
C46 C47 . 1.380(13) ?
C46 H46 . 0.95 ?
C47 C48 . 1.521(11) ?
C48 H48A . 0.98 ?
C48 H48B . 0.98 ?
C48 H48C . 0.98 ?
C49 H49A . 0.98 ?
C49 H49B . 0.98 ?
C49 H49C . 0.98 ?
C50 H50A . 0.98 ?
C50 H50B . 0.98 ?
C50 H50C . 0.98 ?
C51 H51A . 0.98 ?
C51 H51B . 0.98 ?
C51 H51C . 0.98 ?
C52 C53 . 1.537(11) ?
C52 C61 . 1.568(13) ?
C52 H52A . 0.99 ?
C52 H52B . 0.99 ?
C53 C54 . 1.535(11) ?
C53 H53A . 0.99 ?
C53 H53B . 0.99 ?
C54 C55 . 1.549(13) ?
C54 H54 . 1.0 ?
C55 C56 . 1.543(12) ?
C55 C67 . 1.545(15) ?
C55 C66 . 1.549(11) ?
C56 C57 . 1.534(12) ?
C56 C61 . 1.567(10) ?
C56 H56 . 1.0 ?
C57 C58 . 1.553(11) ?
C57 H57A . 0.99 ?
C57 H57B . 0.99 ?
C58 C59 . 1.517(13) ?
C58 H58A . 0.99 ?
C58 H58B . 0.99 ?
C59 C60 . 1.414(13) ?
C60 C62 . 1.372(13) ?
C60 C61 . 1.531(11) ?
C61 C68 . 1.544(12) ?
C62 C63 . 1.392(12) ?
C62 H62 . 0.95 ?
C63 C64 . 1.430(14) ?
C63 H63 . 0.95 ?
C64 C65 . 1.497(13) ?
C65 H65A . 0.98 ?
C65 H65B . 0.98 ?
C65 H65C . 0.98 ?
C66 H66A . 0.98 ?
C66 H66B . 0.98 ?
C66 H66C . 0.98 ?
C67 H67A . 0.98 ?
C67 H67B . 0.98 ?
C67 H67C . 0.98 ?
C68 H68A . 0.98 ?
C68 H68B . 0.98 ?
C68 H68C . 0.98 ?
C11 C12 . 1.394(14) ?
C11 H11 . 0.95 ?
C12 C13 . 1.382(14) ?
C12 H12 . 0.95 ?
C13 C14 . 1.520(12) ?
C14 H14A . 0.98 ?
C14 H14B . 0.98 ?
C14 H14C . 0.98 ?
C15 H15A . 0.98 ?
C15 H15B . 0.98 ?
C15 H15C . 0.98 ?
C16 H16A . 0.98 ?
C16 H16B . 0.98 ?
C16 H16C . 0.98 ?
C18 C19 . 1.530(12) ?
C18 C27 . 1.537(14) ?
C18 H18A . 0.99 ?
C18 H18B . 0.99 ?
C19 C20 . 1.542(12) ?
C19 H19A . 0.99 ?
C19 H19B . 0.99 ?
C21 C20 . 1.561(14) ?
C21 C22 . 1.565(12) ?
C20 H20 . 1.0 ?
C23 C22 . 1.528(14) ?
C23 C24 . 1.531(11) ?
C23 H23A . 0.99 ?
C23 H23B . 0.99 ?
C22 C27 . 1.560(12) ?
C22 H22 . 1.0 ?
C26 C28 . 1.362(14) ?
C26 C25 . 1.391(13) ?
C26 C27 . 1.562(11) ?
C25 C24 . 1.517(12) ?
C24 H24A . 0.99 ?
C24 H24B . 0.99 ?
C28 H28 . 0.95 ?

loop_
_geom_hbond_atom_site_label_D
_geom_hbond_atom_site_label_H
_geom_hbond_atom_site_label_A
_geom_hbond_site_symmetry_A
_geom_hbond_distance_DH
_geom_hbond_distance_HA
_geom_hbond_distance_DA
_geom_hbond_angle_DHA
_geom_hbond_publ_flag
O1 H97 O11 2_546 0.84 2.19 2.820(9) 132.2 ?
O2 H98 O9 . 0.84 2.35 2.852(11) 118.9 ?
O3 H99 O5 . 0.84 2.41 2.846(10) 113.3 ?

loop_
_geom_torsion_atom_site_label_1
_geom_torsion_atom_site_label_2
_geom_torsion_atom_site_label_3
_geom_torsion_atom_site_label_4
_geom_torsion_site_symmetry_1
_geom_torsion_site_symmetry_2
_geom_torsion_site_symmetry_3
_geom_torsion_site_symmetry_4
_geom_torsion
_geom_torsion_publ_flag
C10 C1 C2 C3 . . . . -54.8(11) ?
C1 C2 C3 O1 . . . . 179.8(7) ?
C1 C2 C3 C4 . . . . 55.5(11) ?
O1 C3 C4 C15 . . . . 65.4(10) ?
C2 C3 C4 C15 . . . . -168.6(8) ?
O1 C3 C4 C16 . . . . -54.5(10) ?
C2 C3 C4 C16 . . . . 71.5(10) ?
O1 C3 C4 C5 . . . . -175.8(7) ?
C2 C3 C4 C5 . . . . -49.8(11) ?
C3 C4 C5 C6 . . . . -179.9(8) ?
C15 C4 C5 C6 . . . . -60.6(10) ?
C16 C4 C5 C6 . . . . 58.7(10) ?
C3 C4 C5 C10 . . . . 49.1(10) ?
C15 C4 C5 C10 . . . . 168.4(8) ?
C16 C4 C5 C10 . . . . -72.4(9) ?
C10 C5 C6 C7 . . . . -62.5(10) ?
C4 C5 C6 C7 . . . . 163.4(8) ?
C5 C6 C7 C8 . . . . 33.9(11) ?
C13 N1 C8 C9 . . . . 0.8(13) ?
C13 N1 C8 C7 . . . . 179.9(9) ?
C6 C7 C8 N1 . . . . 176.6(8) ?
C6 C7 C8 C9 . . . . -4.2(13) ?
N1 C8 C9 C11 . . . . -3.0(15) ?
C7 C8 C9 C11 . . . . 177.9(9) ?
N1 C8 C9 C10 . . . . -179.5(8) ?
C7 C8 C9 C10 . . . . 1.5(15) ?
C25 N2 C30 C29 . . . . -1.0(14) ?
C25 N2 C30 C31 . . . . 179.2(8) ?
C28 C29 C30 N2 . . . . 2.5(15) ?
C28 C29 C30 C31 . . . . -177.7(9) ?
C44 C35 C36 C37 . . . . -59.2(11) ?
C35 C36 C37 O3 . . . . -171.0(7) ?
C35 C36 C37 C38 . . . . 61.7(10) ?
O3 C37 C38 C49 . . . . 63.0(10) ?
C36 C37 C38 C49 . . . . -169.8(8) ?
O3 C37 C38 C50 . . . . -57.3(11) ?
C36 C37 C38 C50 . . . . 70.0(10) ?
O3 C37 C38 C39 . . . . 178.3(8) ?
C36 C37 C38 C39 . . . . -54.4(11) ?
C37 C38 C39 C40 . . . . 177.6(9) ?
C49 C38 C39 C40 . . . . -66.2(11) ?
C50 C38 C39 C40 . . . . 53.0(11) ?
C37 C38 C39 C44 . . . . 48.9(11) ?
C49 C38 C39 C44 . . . . 165.1(8) ?
C50 C38 C39 C44 . . . . -75.7(10) ?
C44 C39 C40 C41 . . . . -61.7(10) ?
C38 C39 C40 C41 . . . . 166.1(8) ?
C39 C40 C41 C42 . . . . 33.7(12) ?
C47 N3 C42 C43 . . . . 0.5(13) ?
C47 N3 C42 C41 . . . . 176.8(9) ?
C40 C41 C42 N3 . . . . 176.4(8) ?
C40 C41 C42 C43 . . . . -7.2(12) ?
N3 C42 C43 C45 . . . . 2.0(13) ?
C41 C42 C43 C45 . . . . -174.1(8) ?
N3 C42 C43 C44 . . . . -175.8(8) ?
C41 C42 C43 C44 . . . . 8.2(13) ?
C36 C35 C44 C43 . . . . 170.2(8) ?
C36 C35 C44 C51 . . . . -74.2(10) ?
C36 C35 C44 C39 . . . . 52.0(10) ?
C42 C43 C44 C35 . . . . -153.9(9) ?
C45 C43 C44 C35 . . . . 28.4(12) ?
C42 C43 C44 C51 . . . . 88.3(10) ?
C45 C43 C44 C51 . . . . -89.4(10) ?
C42 C43 C44 C39 . . . . -34.3(11) ?
C45 C43 C44 C39 . . . . 148.1(9) ?
C40 C39 C44 C35 . . . . -179.0(7) ?
C38 C39 C44 C35 . . . . -48.9(11) ?
C40 C39 C44 C43 . . . . 60.2(9) ?
C38 C39 C44 C43 . . . . -169.8(8) ?
C40 C39 C44 C51 . . . . -56.2(10) ?
C38 C39 C44 C51 . . . . 73.8(10) ?
C42 C43 C45 C46 . . . . -1.3(13) ?
C44 C43 C45 C46 . . . . 176.5(9) ?
C43 C45 C46 C47 . . . . -1.7(16) ?
C42 N3 C47 C46 . . . . -3.7(15) ?
C42 N3 C47 C48 . . . . -179.9(8) ?
C45 C46 C47 N3 . . . . 4.3(17) ?
C45 C46 C47 C48 . . . . -179.7(9) ?
C61 C52 C53 C54 . . . . -58.9(10) ?
C52 C53 C54 O4 . . . . -176.3(8) ?
C52 C53 C54 C55 . . . . 59.8(10) ?
O4 C54 C55 C56 . . . . -179.1(7) ?
C53 C54 C55 C56 . . . . -54.7(10) ?
O4 C54 C55 C67 . . . . -51.0(10) ?
C53 C54 C55 C67 . . . . 73.4(10) ?
O4 C54 C55 C66 . . . . 66.4(9) ?
C53 C54 C55 C66 . . . . -169.2(8) ?
C67 C55 C56 C57 . . . . 53.9(9) ?
C54 C55 C56 C57 . . . . 179.8(7) ?
C66 C55 C56 C57 . . . . -67.2(9) ?
C67 C55 C56 C61 . . . . -73.4(10) ?
C54 C55 C56 C61 . . . . 52.5(10) ?
C66 C55 C56 C61 . . . . 165.5(8) ?
C55 C56 C57 C58 . . . . 164.3(7) ?
C61 C56 C57 C58 . . . . -64.4(9) ?
C56 C57 C58 C59 . . . . 36.7(11) ?
C64 N4 C59 C60 . . . . -1.3(15) ?
C64 N4 C59 C58 . . . . 179.1(9) ?
C57 C58 C59 N4 . . . . 174.1(8) ?
C57 C58 C59 C60 . . . . -5.5(14) ?
N4 C59 C60 C62 . . . . 2.2(15) ?
C58 C59 C60 C62 . . . . -178.3(10) ?
N4 C59 C60 C61 . . . . -177.8(9) ?
C58 C59 C60 C61 . . . . 1.7(15) ?
C62 C60 C61 C68 . . . . -83.8(11) ?
C59 C60 C61 C68 . . . . 96.2(10) ?
C62 C60 C61 C56 . . . . 152.1(9) ?
C59 C60 C61 C56 . . . . -27.9(11) ?
C62 C60 C61 C52 . . . . 34.1(11) ?
C59 C60 C61 C52 . . . . -145.9(9) ?
C57 C56 C61 C60 . . . . 58.2(9) ?
C55 C56 C61 C60 . . . . -172.7(8) ?
C57 C56 C61 C68 . . . . -60.0(9) ?
C55 C56 C61 C68 . . . . 69.0(10) ?
C57 C56 C61 C52 . . . . 177.9(7) ?
C55 C56 C61 C52 . . . . -53.1(10) ?
C53 C52 C61 C60 . . . . 172.9(7) ?
C53 C52 C61 C68 . . . . -71.3(9) ?
C53 C52 C61 C56 . . . . 54.3(9) ?
C59 C60 C62 C63 . . . . -2.1(15) ?
C61 C60 C62 C63 . . . . 177.8(9) ?
C60 C62 C63 C64 . . . . 1.3(16) ?
C59 N4 C64 C63 . . . . 0.3(15) ?
C59 N4 C64 C65 . . . . 177.2(9) ?
C62 C63 C64 N4 . . . . -0.3(16) ?
C62 C63 C64 C65 . . . . -177.1(9) ?
C2 C1 C10 C17 . . . . -74.5(10) ?
C2 C1 C10 C9 . . . . 169.2(8) ?
C2 C1 C10 C5 . . . . 51.1(10) ?
C8 C9 C10 C1 . . . . -147.0(9) ?
C11 C9 C10 C1 . . . . 36.6(12) ?
C8 C9 C10 C17 . . . . 95.8(11) ?
C11 C9 C10 C17 . . . . -80.5(10) ?
C8 C9 C10 C5 . . . . -27.6(12) ?
C11 C9 C10 C5 . . . . 156.1(9) ?
C6 C5 C10 C1 . . . . 176.7(7) ?
C4 C5 C10 C1 . . . . -51.0(10) ?
C6 C5 C10 C17 . . . . -61.5(9) ?
C4 C5 C10 C17 . . . . 70.8(9) ?
C6 C5 C10 C9 . . . . 57.1(9) ?
C4 C5 C10 C9 . . . . -170.6(7) ?
C8 C9 C11 C12 . . . . 5.3(15) ?
C10 C9 C11 C12 . . . . -178.2(9) ?
C9 C11 C12 C13 . . . . -5.4(15) ?
C8 N1 C13 C12 . . . . -0.8(13) ?
C8 N1 C13 C14 . . . . 179.4(8) ?
C11 C12 C13 N1 . . . . 3.2(15) ?
C11 C12 C13 C14 . . . . -177.0(9) ?
C27 C18 C19 C20 . . . . -60.3(10) ?
C18 C19 C20 O2 . . . . -173.1(7) ?
C18 C19 C20 C21 . . . . 60.1(10) ?
C32 C21 C20 O2 . . . . 63.1(10) ?
C33 C21 C20 O2 . . . . -53.2(10) ?
C22 C21 C20 O2 . . . . -179.2(7) ?
C32 C21 C20 C19 . . . . -170.3(8) ?
C33 C21 C20 C19 . . . . 73.4(9) ?
C22 C21 C20 C19 . . . . -52.6(10) ?
C24 C23 C22 C27 . . . . -65.3(10) ?
C24 C23 C22 C21 . . . . 160.9(8) ?
C32 C21 C22 C23 . . . . -64.5(11) ?
C33 C21 C22 C23 . . . . 55.6(11) ?
C20 C21 C22 C23 . . . . 179.6(8) ?
C32 C21 C22 C27 . . . . 164.8(9) ?
C33 C21 C22 C27 . . . . -75.0(10) ?
C20 C21 C22 C27 . . . . 49.0(10) ?
C30 N2 C25 C26 . . . . 0.3(13) ?
C30 N2 C25 C24 . . . . 178.0(9) ?
C28 C26 C25 N2 . . . . -1.2(14) ?
C27 C26 C25 N2 . . . . -177.9(8) ?
C28 C26 C25 C24 . . . . -178.6(10) ?
C27 C26 C25 C24 . . . . 4.7(14) ?
N2 C25 C24 C23 . . . . 173.1(8) ?
C26 C25 C24 C23 . . . . -9.3(15) ?
C22 C23 C24 C25 . . . . 38.6(12) ?
C25 C26 C28 C29 . . . . 2.8(15) ?
C27 C26 C28 C29 . . . . 179.4(8) ?
C30 C29 C28 C26 . . . . -3.4(15) ?
C19 C18 C27 C34 . . . . -71.8(9) ?
C19 C18 C27 C22 . . . . 54.6(10) ?
C19 C18 C27 C26 . . . . 172.5(7) ?
C23 C22 C27 C18 . . . . 177.0(7) ?
C21 C22 C27 C18 . . . . -50.7(10) ?
C23 C22 C27 C34 . . . . -58.9(10) ?
C21 C22 C27 C34 . . . . 73.5(10) ?
C23 C22 C27 C26 . . . . 57.8(10) ?
C21 C22 C27 C26 . . . . -169.9(8) ?
C28 C26 C27 C18 . . . . 36.2(11) ?
C25 C26 C27 C18 . . . . -147.2(8) ?
C28 C26 C27 C34 . . . . -82.6(11) ?
C25 C26 C27 C34 . . . . 94.0(9) ?
C28 C26 C27 C22 . . . . 155.2(9) ?
C25 C26 C27 C22 . . . . -28.2(11) ?
